data_4309351
loop_
_publ_author_name
'Richard S. Glass'
'Nadine E. Gruhn'
'Edward Lorance'
'Maya S. Singh'
'Nhu Y T. Stessman'
'Uzma I. Zakai'

_publ_contact_author_address
;
     University of Arizona
     Department of Chemistry
     1306 E. University
     Tucson, AZ 85721-0041
     USA
;
_publ_contact_author_email rglass@u.arizona.edu
_publ_contact_author_fax 520-621-8407
_publ_contact_author_name 'Dr. R.S. Glass'
_publ_contact_author_phone 520-621-2939
_publ_section_title
;
Synthesis, Gas-Phase Photoelectron Spectroscopic, and Theoretical Studies
of Stannylated Dinuclear Iron Dithiolates
;
_journal_name_full 'Inorganic Chemistry'
_journal_page_first 5728
_journal_page_last 5737
_journal_paper_doi 10.1021/ic050526q
_journal_volume 44
_journal_year 2005
_chemical_formula_structural 'C20 H20 Fe4 O12 S4 Sn2'
_chemical_formula_sum 'C20 H20 Fe4 O12 S4 Sn2'
_chemical_formula_weight 1041.38
_chemical_name_systematic
; 
 ? 
;
_space_group_IT_number 14
_symmetry_cell_setting monoclinic
_symmetry_space_group_name_Hall '-P 2yn'
_symmetry_space_group_name_H-M 'P 1 21/n 1'
_atom_sites_solution_hydrogens geom
_atom_sites_solution_primary direct
_atom_sites_solution_secondary difmap
_audit_creation_method SHELXL-97
_cell_angle_alpha 90.00
_cell_angle_beta 90.354(9)
_cell_angle_gamma 90.00
_cell_formula_units_Z 4
_cell_length_a 13.205(2)
_cell_length_b 13.529(3)
_cell_length_c 18.703(3)
_cell_measurement_reflns_used 1515
_cell_measurement_temperature 170(2)
_cell_measurement_theta_max 21.9865
_cell_measurement_theta_min 2.1845
_cell_volume 3341.2(10)
_computing_cell_refinement 'Bruker SMART'
_computing_data_collection 'Bruker SMART'
_computing_data_reduction 'Bruker SHELXTL'
_computing_molecular_graphics 'Bruker SHELXTL'
_computing_publication_material 'Bruker SHELXTL'
_computing_structure_refinement 'SHELXL-97 (Sheldrick, 1997)'
_computing_structure_solution 'SHELXS-97 (Sheldrick, 1990)'
_diffrn_ambient_temperature 170(2)
_diffrn_measured_fraction_theta_full 0.992
_diffrn_measured_fraction_theta_max 0.992
_diffrn_measurement_device_type 'CCD area detector'
_diffrn_measurement_method 'Phi and Omega scans'
_diffrn_radiation_monochromator graphite
_diffrn_radiation_source 'fine-focus sealed tube'
_diffrn_radiation_type MoK\a
_diffrn_radiation_wavelength 0.71073
_diffrn_reflns_av_R_equivalents 0.1324
_diffrn_reflns_av_sigmaI/netI 0.1708
_diffrn_reflns_limit_h_max 17
_diffrn_reflns_limit_h_min -16
_diffrn_reflns_limit_k_max 17
_diffrn_reflns_limit_k_min -16
_diffrn_reflns_limit_l_max 24
_diffrn_reflns_limit_l_min -16
_diffrn_reflns_number 23159
_diffrn_reflns_theta_full 27.50
_diffrn_reflns_theta_max 27.50
_diffrn_reflns_theta_min 1.86
_diffrn_standards_decay_% 0.05
_diffrn_standards_interval_time 61
_diffrn_standards_number 49
_exptl_absorpt_coefficient_mu 3.465
_exptl_absorpt_correction_T_max 0.8738
_exptl_absorpt_correction_T_min 0.6426
_exptl_absorpt_correction_type multi-scan
_exptl_absorpt_process_details 'SADABS v2.05 (Sheldrick 2002)'
_exptl_crystal_colour red
_exptl_crystal_density_diffrn 2.070
_exptl_crystal_density_method 'not measured'
_exptl_crystal_description parallelpiped
_exptl_crystal_F_000 2016
_exptl_crystal_size_max 0.14
_exptl_crystal_size_mid 0.05
_exptl_crystal_size_min 0.04
_refine_diff_density_max 1.472
_refine_diff_density_min -0.799
_refine_diff_density_rms 0.195
_refine_ls_extinction_method none
_refine_ls_goodness_of_fit_ref 0.927
_refine_ls_hydrogen_treatment mixed
_refine_ls_matrix_type full
_refine_ls_number_parameters 379
_refine_ls_number_reflns 7625
_refine_ls_number_restraints 0
_refine_ls_restrained_S_all 0.927
_refine_ls_R_factor_all 0.1500
_refine_ls_R_factor_gt 0.0678
_refine_ls_shift/su_max 0.001
_refine_ls_shift/su_mean 0.000
_refine_ls_structure_factor_coef Fsqd
_refine_ls_weighting_details 'calc w=1/[\s^2^(Fo^2^)+(0.0000P)^2^+0.0000P] where P=(Fo^2^+2Fc^2^)/3'
_refine_ls_weighting_scheme calc
_refine_ls_wR_factor_gt 0.1071
_refine_ls_wR_factor_ref 0.1305
_reflns_number_gt 4127
_reflns_number_total 7625
_reflns_threshold_expression I>2sigma(I)
_cod_data_source_file ic050526qsi20050406_072358.cif
_cod_data_source_block mss01s
_cod_depositor_comments
;
The following automatic conversions were performed:
'_symmetry_space_group_number' data item was removed -- it should
have been renamed to '_space_group_IT_number' as specified in the
replacement file
'/home/antanas/src/cod-tools/trunk/data/replacement-values/replacement_tags.lst',
but the replacement data item was already present in the data block
and had the same value as the '_symmetry_space_group_number' data
item.

Automatic conversion script
Id: cif_correct_tags 4998 2017-03-02 13:24:31Z antanas 
;
_cod_original_cell_volume 3341.0(11)
_cod_database_code 4309351

loop_
_symmetry_equiv_pos_as_xyz
'x, y, z'
'-x+1/2, y+1/2, -z+1/2'
'-x, -y, -z'
'x-1/2, -y-1/2, z-1/2'

loop_
_atom_site_label
_atom_site_type_symbol
_atom_site_fract_x
_atom_site_fract_y
_atom_site_fract_z
_atom_site_U_iso_or_equiv
_atom_site_adp_type
_atom_site_occupancy
_atom_site_symmetry_multiplicity
_atom_site_calc_flag
_atom_site_refinement_flags
_atom_site_disorder_assembly
_atom_site_disorder_group
Sn2 Sn 0.76677(4) 0.77926(5) 0.05485(3) 0.02279(17) Uani 1 1 d . . .
Sn1 Sn 0.78979(4) 0.71584(4) -0.32564(3) 0.02163(17) Uani 1 1 d . . .
Fe4 Fe 1.06067(9) 0.65475(9) -0.11094(6) 0.0211(3) Uani 1 1 d . . .
Fe3 Fe 0.49378(9) 0.85832(9) -0.15153(6) 0.0213(3) Uani 1 1 d . . .
Fe2 Fe 1.01151(10) 0.82504(9) -0.15557(7) 0.0217(3) Uani 1 1 d . . .
Fe1 Fe 0.56417(10) 0.68550(9) -0.14030(7) 0.0228(3) Uani 1 1 d . . .
S4 S 0.56439(16) 0.79769(16) -0.04955(11) 0.0213(5) Uani 1 1 d . . .
S3 S 0.91978(16) 0.73546(16) -0.07589(12) 0.0215(5) Uani 1 1 d . . .
S2 S 0.99328(16) 0.68526(16) -0.22080(11) 0.0214(5) Uani 1 1 d . . .
S1 S 0.64787(16) 0.81132(16) -0.19362(11) 0.0212(5) Uani 1 1 d . . .
C3 C 0.6848(6) 0.8551(6) -0.0297(4) 0.021(2) Uani 1 1 d . . .
H3A H 0.6732 0.9245 -0.0152 0.025 Uiso 1 1 calc R . .
H3B H 0.7266 0.8556 -0.0734 0.025 Uiso 1 1 calc R . .
C2 C 1.1265(6) 0.6801(6) -0.0284(5) 0.024(2) Uani 1 1 d . . .
O12 O 0.7213(5) 0.5357(5) -0.1091(4) 0.0378(17) Uani 1 1 d . . .
O11 O 0.2968(5) 0.8333(5) -0.0830(4) 0.0452(19) Uani 1 1 d . . .
O10 O 1.1685(5) 0.6962(5) 0.0233(3) 0.0397(18) Uani 1 1 d . . .
O9 O 1.0880(5) 0.9632(5) -0.0464(4) 0.0403(18) Uani 1 1 d . . .
C12 C 0.3745(7) 0.8419(6) -0.1103(5) 0.025(2) Uani 1 1 d . . .
O8 O 0.8583(5) 0.9476(5) -0.2304(4) 0.0384(17) Uani 1 1 d . . .
O7 O 0.4058(5) 0.8607(6) -0.2962(4) 0.050(2) Uani 1 1 d . . .
O6 O 0.9869(6) 0.4541(5) -0.0804(4) 0.048(2) Uani 1 1 d . . .
O5 O 0.4865(5) 0.6148(5) -0.2788(4) 0.0455(19) Uani 1 1 d . . .
O4 O 0.5172(5) 1.0682(5) -0.1154(4) 0.047(2) Uani 1 1 d . . .
C11 C 0.9164(7) 0.9007(6) -0.1988(5) 0.024(2) Uani 1 1 d . . .
O3 O 1.1885(5) 0.8718(6) -0.2431(4) 0.056(2) Uani 1 1 d . . .
O2 O 1.2539(5) 0.6105(6) -0.1791(4) 0.056(2) Uani 1 1 d . . .
O1 O 0.4079(6) 0.5838(5) -0.0573(4) 0.052(2) Uani 1 1 d . . .
C10 C 1.1785(7) 0.6259(7) -0.1542(5) 0.032(2) Uani 1 1 d . . .
C9 C 1.1190(7) 0.8534(6) -0.2108(5) 0.028(2) Uani 1 1 d . . .
C8 C 0.5175(7) 0.6401(6) -0.2233(5) 0.028(2) Uani 1 1 d . . .
C7 C 1.0175(7) 0.5304(7) -0.0937(5) 0.030(2) Uani 1 1 d . . .
C6 C 0.5101(6) 0.9879(7) -0.1326(5) 0.027(2) Uani 1 1 d . . .
C5 C 0.4677(7) 0.6237(7) -0.0914(5) 0.031(2) Uani 1 1 d . . .
C4 C 1.0572(6) 0.9080(7) -0.0888(5) 0.026(2) Uani 1 1 d . . .
C33 C 0.6627(7) 0.5961(7) -0.1212(5) 0.028(2) Uani 1 1 d . . .
C1 C 0.4395(7) 0.8627(7) -0.2398(6) 0.032(2) Uani 1 1 d . . .
C16 C 0.9217(6) 0.7780(6) 0.0172(4) 0.024(2) Uani 1 1 d . . .
H16A H 0.9511 0.8452 0.0202 0.029 Uiso 1 1 calc R . .
H16B H 0.9634 0.7330 0.0470 0.029 Uiso 1 1 calc R . .
C15 C 0.6615(6) 0.8043(6) -0.2901(4) 0.025(2) Uani 1 1 d . . .
H15A H 0.6689 0.8721 -0.3092 0.031 Uiso 1 1 calc R . .
H15B H 0.5986 0.7760 -0.3108 0.031 Uiso 1 1 calc R . .
C14 C 0.8609(6) 0.6508(6) -0.2306(4) 0.021(2) Uani 1 1 d . . .
H14A H 0.8235 0.6725 -0.1877 0.025 Uiso 1 1 calc R . .
H14B H 0.8557 0.5779 -0.2336 0.025 Uiso 1 1 calc R . .
C13 C 0.8978(7) 0.8042(6) -0.3823(5) 0.032(2) Uani 1 1 d . . .
H13A H 0.8655 0.8328 -0.4248 0.049 Uiso 1 1 calc R . .
H13B H 0.9550 0.7628 -0.3968 0.049 Uiso 1 1 calc R . .
H13C H 0.9223 0.8574 -0.3511 0.049 Uiso 1 1 calc R . .
C19 C 0.7302(7) 0.6010(6) -0.3915(5) 0.033(2) Uani 1 1 d . . .
H19A H 0.6986 0.6300 -0.4342 0.049 Uiso 1 1 calc R . .
H19B H 0.6794 0.5636 -0.3648 0.049 Uiso 1 1 calc R . .
H19C H 0.7851 0.5567 -0.4059 0.049 Uiso 1 1 calc R . .
C18 C 0.7482(8) 0.8639(7) 0.1499(5) 0.041(3) Uani 1 1 d . . .
H18A H 0.7844 0.8318 0.1894 0.061 Uiso 1 1 calc R . .
H18B H 0.6760 0.8685 0.1614 0.061 Uiso 1 1 calc R . .
H18C H 0.7756 0.9305 0.1426 0.061 Uiso 1 1 calc R . .
C17 C 0.7166(8) 0.6294(7) 0.0664(5) 0.043(3) Uani 1 1 d . . .
H17A H 0.7556 0.5971 0.1046 0.065 Uiso 1 1 calc R . .
H17B H 0.7267 0.5938 0.0214 0.065 Uiso 1 1 calc R . .
H17C H 0.6445 0.6287 0.0786 0.065 Uiso 1 1 calc R . .

loop_
_atom_site_aniso_label
_atom_site_aniso_U_11
_atom_site_aniso_U_22
_atom_site_aniso_U_33
_atom_site_aniso_U_23
_atom_site_aniso_U_13
_atom_site_aniso_U_12
Sn2 0.0201(3) 0.0313(4) 0.0169(3) 0.0009(3) 0.0025(3) -0.0031(3)
Sn1 0.0195(3) 0.0286(4) 0.0168(3) -0.0003(3) 0.0018(3) 0.0035(3)
Fe4 0.0209(7) 0.0236(8) 0.0189(7) 0.0011(5) 0.0016(6) 0.0034(5)
Fe3 0.0162(7) 0.0265(8) 0.0212(7) 0.0011(5) 0.0032(5) 0.0010(5)
Fe2 0.0204(7) 0.0231(7) 0.0218(7) 0.0024(5) 0.0029(6) 0.0007(5)
Fe1 0.0227(7) 0.0238(7) 0.0221(7) -0.0005(5) 0.0014(6) -0.0026(6)
S4 0.0189(12) 0.0256(13) 0.0195(12) 0.0002(9) 0.0045(9) -0.0013(9)
S3 0.0200(12) 0.0251(13) 0.0195(12) -0.0004(9) 0.0025(9) -0.0001(9)
S2 0.0191(12) 0.0277(13) 0.0174(12) 0.0011(9) 0.0012(9) 0.0055(9)
S1 0.0166(11) 0.0284(13) 0.0188(12) 0.0005(9) 0.0035(9) 0.0010(9)
C3 0.016(5) 0.022(5) 0.024(5) 0.004(4) 0.001(4) -0.006(4)
C2 0.014(5) 0.035(6) 0.025(5) -0.008(4) 0.005(4) -0.005(4)
O12 0.033(4) 0.033(4) 0.048(5) 0.004(3) -0.003(3) -0.001(3)
O11 0.026(4) 0.067(5) 0.043(5) 0.000(4) 0.005(4) -0.006(4)
O10 0.033(4) 0.056(5) 0.030(4) -0.005(3) -0.009(3) -0.008(3)
O9 0.042(5) 0.030(4) 0.049(5) -0.008(3) 0.003(4) -0.002(3)
C12 0.019(5) 0.030(6) 0.027(5) 0.000(4) 0.005(4) -0.005(4)
O8 0.043(5) 0.029(4) 0.043(5) 0.003(3) -0.009(4) 0.006(3)
O7 0.027(4) 0.098(7) 0.026(4) 0.000(4) 0.004(3) 0.012(4)
O6 0.081(6) 0.026(4) 0.038(5) 0.005(3) 0.003(4) -0.007(4)
O5 0.050(5) 0.052(5) 0.034(5) -0.010(4) -0.016(4) 0.012(4)
O4 0.051(5) 0.029(4) 0.061(5) -0.001(4) 0.001(4) -0.002(4)
C11 0.028(6) 0.026(6) 0.019(5) 0.000(4) 0.004(4) -0.009(4)
O3 0.039(5) 0.077(6) 0.053(5) 0.004(4) 0.016(4) -0.017(4)
O2 0.029(5) 0.106(7) 0.033(5) 0.003(4) 0.005(4) 0.017(4)
O1 0.053(5) 0.050(5) 0.053(5) -0.005(4) 0.010(4) -0.025(4)
C10 0.028(6) 0.045(7) 0.022(5) 0.006(4) 0.004(5) 0.009(5)
C9 0.028(6) 0.023(6) 0.032(6) 0.001(4) -0.003(5) -0.005(4)
C8 0.018(5) 0.028(6) 0.039(6) -0.004(5) 0.004(4) -0.002(4)
C7 0.033(6) 0.039(6) 0.016(5) 0.001(4) 0.005(4) 0.011(5)
C6 0.011(5) 0.033(6) 0.038(6) 0.006(5) 0.005(4) 0.003(4)
C5 0.033(6) 0.030(6) 0.031(6) 0.005(4) -0.003(5) 0.001(5)
C4 0.013(5) 0.023(6) 0.043(6) 0.009(5) 0.003(4) 0.002(4)
C33 0.026(6) 0.024(6) 0.036(6) -0.002(4) -0.008(5) -0.006(4)
C1 0.013(5) 0.052(7) 0.032(6) -0.004(5) 0.008(4) 0.002(4)
C16 0.035(5) 0.023(5) 0.014(5) -0.002(4) -0.004(4) -0.005(4)
C15 0.022(5) 0.039(6) 0.015(5) 0.001(4) 0.002(4) 0.003(4)
C14 0.020(5) 0.024(5) 0.019(5) -0.002(4) 0.009(4) -0.003(4)
C13 0.036(6) 0.035(6) 0.026(6) 0.001(4) 0.008(5) 0.009(5)
C19 0.048(7) 0.026(6) 0.024(6) -0.006(4) -0.005(5) 0.009(5)
C18 0.035(6) 0.068(8) 0.019(5) -0.008(5) 0.010(5) -0.003(5)
C17 0.056(8) 0.046(7) 0.028(6) 0.006(5) -0.018(5) -0.016(6)

loop_
_atom_type_symbol
_atom_type_description
_atom_type_scat_dispersion_real
_atom_type_scat_dispersion_imag
_atom_type_scat_source
C C 0.0033 0.0016 'International Tables Vol C Tables 4.2.6.8 and 6.1.1.4'
H H 0.0000 0.0000 'International Tables Vol C Tables 4.2.6.8 and 6.1.1.4'
O O 0.0106 0.0060 'International Tables Vol C Tables 4.2.6.8 and 6.1.1.4'
S S 0.1246 0.1234 'International Tables Vol C Tables 4.2.6.8 and 6.1.1.4'
Fe Fe 0.3463 0.8444 'International Tables Vol C Tables 4.2.6.8 and 6.1.1.4'
Sn Sn -0.6537 1.4246 'International Tables Vol C Tables 4.2.6.8 and 6.1.1.4'

loop_
_geom_angle_atom_site_label_1
_geom_angle_atom_site_label_2
_geom_angle_atom_site_label_3
_geom_angle
_geom_angle_site_symmetry_1
_geom_angle_site_symmetry_3
_geom_angle_publ_flag
C18 Sn2 C17 112.8(4) . . ?
C18 Sn2 C16 112.9(3) . . ?
C17 Sn2 C16 108.6(4) . . ?
C18 Sn2 C3 107.1(4) . . ?
C17 Sn2 C3 111.6(3) . . ?
C16 Sn2 C3 103.6(3) . . ?
C19 Sn1 C13 111.4(4) . . ?
C19 Sn1 C15 106.9(4) . . ?
C13 Sn1 C15 111.4(3) . . ?
C19 Sn1 C14 109.4(3) . . ?
C13 Sn1 C14 110.0(3) . . ?
C15 Sn1 C14 107.7(3) . . ?
C2 Fe4 C10 90.8(4) . . ?
C2 Fe4 C7 100.1(4) . . ?
C10 Fe4 C7 98.8(4) . . ?
C2 Fe4 S3 93.1(3) . . ?
C10 Fe4 S3 162.0(3) . . ?
C7 Fe4 S3 97.9(3) . . ?
C2 Fe4 S2 157.8(3) . . ?
C10 Fe4 S2 88.1(3) . . ?
C7 Fe4 S2 102.1(3) . . ?
S3 Fe4 S2 81.71(9) . . ?
C2 Fe4 Fe2 103.4(3) . . ?
C10 Fe4 Fe2 105.6(3) . . ?
C7 Fe4 Fe2 145.7(3) . . ?
S3 Fe4 Fe2 56.36(7) . . ?
S2 Fe4 Fe2 55.85(7) . . ?
C12 Fe3 C1 93.1(4) . . ?
C12 Fe3 C6 98.2(4) . . ?
C1 Fe3 C6 101.2(4) . . ?
C12 Fe3 S4 87.2(3) . . ?
C1 Fe3 S4 160.6(3) . . ?
C6 Fe3 S4 97.9(3) . . ?
C12 Fe3 S1 156.1(3) . . ?
C1 Fe3 S1 92.5(3) . . ?
C6 Fe3 S1 103.5(3) . . ?
S4 Fe3 S1 80.00(9) . . ?
C12 Fe3 Fe1 100.1(3) . . ?
C1 Fe3 Fe1 104.6(3) . . ?
C6 Fe3 Fe1 147.3(3) . . ?
S4 Fe3 Fe1 56.40(7) . . ?
S1 Fe3 Fe1 55.99(7) . . ?
C4 Fe2 C9 90.2(4) . . ?
C4 Fe2 C11 100.8(4) . . ?
C9 Fe2 C11 99.8(4) . . ?
C4 Fe2 S2 159.9(3) . . ?
C9 Fe2 S2 87.1(3) . . ?
C11 Fe2 S2 99.3(3) . . ?
C4 Fe2 S3 93.2(3) . . ?
C9 Fe2 S3 155.9(3) . . ?
C11 Fe2 S3 102.9(3) . . ?
S2 Fe2 S3 81.53(9) . . ?
C4 Fe2 Fe4 104.9(3) . . ?
C9 Fe2 Fe4 100.4(3) . . ?
C11 Fe2 Fe4 147.0(3) . . ?
S2 Fe2 Fe4 56.21(7) . . ?
S3 Fe2 Fe4 55.69(7) . . ?
C8 Fe1 C5 92.3(4) . . ?
C8 Fe1 C33 100.7(4) . . ?
C5 Fe1 C33 95.8(4) . . ?
C8 Fe1 S1 92.5(3) . . ?
C5 Fe1 S1 158.7(3) . . ?
C33 Fe1 S1 103.7(3) . . ?
C8 Fe1 S4 151.8(3) . . ?
C5 Fe1 S4 85.9(3) . . ?
C33 Fe1 S4 107.5(3) . . ?
S1 Fe1 S4 80.14(9) . . ?
C8 Fe1 Fe3 97.0(3) . . ?
C5 Fe1 Fe3 102.3(3) . . ?
C33 Fe1 Fe3 154.0(3) . . ?
S1 Fe1 Fe3 56.46(7) . . ?
S4 Fe1 Fe3 56.18(7) . . ?
C3 S4 Fe3 112.0(3) . . ?
C3 S4 Fe1 115.9(3) . . ?
Fe3 S4 Fe1 67.42(8) . . ?
C16 S3 Fe4 114.9(3) . . ?
C16 S3 Fe2 116.8(3) . . ?
Fe4 S3 Fe2 67.95(7) . . ?
C14 S2 Fe2 111.6(3) . . ?
C14 S2 Fe4 114.6(3) . . ?
Fe2 S2 Fe4 67.94(8) . . ?
C15 S1 Fe1 116.7(3) . . ?
C15 S1 Fe3 116.9(3) . . ?
Fe1 S1 Fe3 67.54(7) . . ?
S4 C3 Sn2 112.4(4) . . ?
S4 C3 H3A 109.1 . . ?
Sn2 C3 H3A 109.1 . . ?
S4 C3 H3B 109.1 . . ?
Sn2 C3 H3B 109.1 . . ?
H3A C3 H3B 107.8 . . ?
O10 C2 Fe4 179.5(8) . . ?
O11 C12 Fe3 178.6(8) . . ?
O8 C11 Fe2 175.8(8) . . ?
O2 C10 Fe4 177.0(10) . . ?
O3 C9 Fe2 177.3(9) . . ?
O5 C8 Fe1 176.8(8) . . ?
O6 C7 Fe4 176.5(8) . . ?
O4 C6 Fe3 174.6(8) . . ?
O1 C5 Fe1 177.1(9) . . ?
O9 C4 Fe2 178.6(8) . . ?
O12 C33 Fe1 176.4(8) . . ?
O7 C1 Fe3 176.7(9) . . ?
S3 C16 Sn2 107.6(4) . . ?
S3 C16 H16A 110.2 . . ?
Sn2 C16 H16A 110.2 . . ?
S3 C16 H16B 110.2 . . ?
Sn2 C16 H16B 110.2 . . ?
H16A C16 H16B 108.5 . . ?
S1 C15 Sn1 114.4(4) . . ?
S1 C15 H15A 108.7 . . ?
Sn1 C15 H15A 108.7 . . ?
S1 C15 H15B 108.7 . . ?
Sn1 C15 H15B 108.7 . . ?
H15A C15 H15B 107.6 . . ?
S2 C14 Sn1 112.7(4) . . ?
S2 C14 H14A 109.0 . . ?
Sn1 C14 H14A 109.0 . . ?
S2 C14 H14B 109.0 . . ?
Sn1 C14 H14B 109.0 . . ?
H14A C14 H14B 107.8 . . ?
Sn1 C13 H13A 109.5 . . ?
Sn1 C13 H13B 109.5 . . ?
H13A C13 H13B 109.5 . . ?
Sn1 C13 H13C 109.5 . . ?
H13A C13 H13C 109.5 . . ?
H13B C13 H13C 109.5 . . ?
Sn1 C19 H19A 109.5 . . ?
Sn1 C19 H19B 109.5 . . ?
H19A C19 H19B 109.5 . . ?
Sn1 C19 H19C 109.5 . . ?
H19A C19 H19C 109.5 . . ?
H19B C19 H19C 109.5 . . ?
Sn2 C18 H18A 109.5 . . ?
Sn2 C18 H18B 109.5 . . ?
H18A C18 H18B 109.5 . . ?
Sn2 C18 H18C 109.5 . . ?
H18A C18 H18C 109.5 . . ?
H18B C18 H18C 109.5 . . ?
Sn2 C17 H17A 109.5 . . ?
Sn2 C17 H17B 109.5 . . ?
H17A C17 H17B 109.5 . . ?
Sn2 C17 H17C 109.5 . . ?
H17A C17 H17C 109.5 . . ?
H17B C17 H17C 109.5 . . ?

loop_
_geom_bond_atom_site_label_1
_geom_bond_atom_site_label_2
_geom_bond_distance
_geom_bond_site_symmetry_2
_geom_bond_publ_flag
Sn2 C18 2.130(9) . ?
Sn2 C17 2.144(9) . ?
Sn2 C16 2.168(8) . ?
Sn2 C3 2.168(8) . ?
Sn1 C19 2.130(8) . ?
Sn1 C13 2.146(8) . ?
Sn1 C15 2.181(8) . ?
Sn1 C14 2.189(8) . ?
Fe4 C2 1.799(10) . ?
Fe4 C10 1.801(10) . ?
Fe4 C7 1.806(10) . ?
Fe4 S3 2.258(2) . ?
Fe4 S2 2.272(3) . ?
Fe4 Fe2 2.5336(18) . ?
Fe3 C12 1.773(9) . ?
Fe3 C1 1.797(11) . ?
Fe3 C6 1.801(10) . ?
Fe3 S4 2.271(3) . ?
Fe3 S1 2.277(2) . ?
Fe3 Fe1 2.5242(18) . ?
Fe2 C4 1.781(10) . ?
Fe2 C9 1.802(10) . ?
Fe2 C11 1.807(10) . ?
Fe2 S2 2.262(3) . ?
Fe2 S3 2.276(2) . ?
Fe1 C8 1.777(10) . ?
Fe1 C5 1.781(10) . ?
Fe1 C33 1.810(10) . ?
Fe1 S1 2.264(2) . ?
Fe1 S4 2.277(2) . ?
S4 C3 1.805(8) . ?
S3 C16 1.834(8) . ?
S2 C14 1.818(8) . ?
S1 C15 1.818(8) . ?
C3 H3A 0.9900 . ?
C3 H3B 0.9900 . ?
C2 O10 1.133(10) . ?
O12 C33 1.148(10) . ?
O11 C12 1.153(10) . ?
O9 C4 1.162(10) . ?
O8 C11 1.155(10) . ?
O7 C1 1.143(10) . ?
O6 C7 1.136(10) . ?
O5 C8 1.164(10) . ?
O4 C6 1.136(10) . ?
O3 C9 1.129(10) . ?
O2 C10 1.122(10) . ?
O1 C5 1.152(10) . ?
C16 H16A 0.9900 . ?
C16 H16B 0.9900 . ?
C15 H15A 0.9900 . ?
C15 H15B 0.9900 . ?
C14 H14A 0.9900 . ?
C14 H14B 0.9900 . ?
C13 H13A 0.9800 . ?
C13 H13B 0.9800 . ?
C13 H13C 0.9800 . ?
C19 H19A 0.9800 . ?
C19 H19B 0.9800 . ?
C19 H19C 0.9800 . ?
C18 H18A 0.9800 . ?
C18 H18B 0.9800 . ?
C18 H18C 0.9800 . ?
C17 H17A 0.9800 . ?
C17 H17B 0.9800 . ?
C17 H17C 0.9800 . ?

loop_
_geom_torsion_atom_site_label_1
_geom_torsion_atom_site_label_2
_geom_torsion_atom_site_label_3
_geom_torsion_atom_site_label_4
_geom_torsion
_geom_torsion_site_symmetry_1
_geom_torsion_site_symmetry_2
_geom_torsion_site_symmetry_3
_geom_torsion_site_symmetry_4
_geom_torsion_publ_flag
C2 Fe4 Fe2 C4 -1.1(4) . . . . ?
C10 Fe4 Fe2 C4 -95.7(4) . . . . ?
C7 Fe4 Fe2 C4 130.6(6) . . . . ?
S3 Fe4 Fe2 C4 83.6(3) . . . . ?
S2 Fe4 Fe2 C4 -172.4(3) . . . . ?
C2 Fe4 Fe2 C9 91.9(4) . . . . ?
C10 Fe4 Fe2 C9 -2.7(4) . . . . ?
C7 Fe4 Fe2 C9 -136.3(6) . . . . ?
S3 Fe4 Fe2 C9 176.6(3) . . . . ?
S2 Fe4 Fe2 C9 -79.4(3) . . . . ?
C2 Fe4 Fe2 C11 -141.1(6) . . . . ?
C10 Fe4 Fe2 C11 124.3(6) . . . . ?
C7 Fe4 Fe2 C11 -9.4(7) . . . . ?
S3 Fe4 Fe2 C11 -56.4(5) . . . . ?
S2 Fe4 Fe2 C11 47.6(5) . . . . ?
C2 Fe4 Fe2 S2 171.3(3) . . . . ?
C10 Fe4 Fe2 S2 76.7(3) . . . . ?
C7 Fe4 Fe2 S2 -57.0(5) . . . . ?
S3 Fe4 Fe2 S2 -104.01(10) . . . . ?
C2 Fe4 Fe2 S3 -84.7(3) . . . . ?
C10 Fe4 Fe2 S3 -179.3(3) . . . . ?
C7 Fe4 Fe2 S3 47.0(5) . . . . ?
S2 Fe4 Fe2 S3 104.01(10) . . . . ?
C12 Fe3 Fe1 C8 90.7(4) . . . . ?
C1 Fe3 Fe1 C8 -5.2(4) . . . . ?
C6 Fe3 Fe1 C8 -146.3(6) . . . . ?
S4 Fe3 Fe1 C8 170.4(3) . . . . ?
S1 Fe3 Fe1 C8 -88.3(3) . . . . ?
C12 Fe3 Fe1 C5 -3.3(4) . . . . ?
C1 Fe3 Fe1 C5 -99.2(4) . . . . ?
C6 Fe3 Fe1 C5 119.7(6) . . . . ?
S4 Fe3 Fe1 C5 76.4(3) . . . . ?
S1 Fe3 Fe1 C5 177.8(3) . . . . ?
C12 Fe3 Fe1 C33 -136.4(7) . . . . ?
C1 Fe3 Fe1 C33 127.7(7) . . . . ?
C6 Fe3 Fe1 C33 -13.4(9) . . . . ?
S4 Fe3 Fe1 C33 -56.7(7) . . . . ?
S1 Fe3 Fe1 C33 44.6(7) . . . . ?
C12 Fe3 Fe1 S1 179.0(3) . . . . ?
C1 Fe3 Fe1 S1 83.1(3) . . . . ?
C6 Fe3 Fe1 S1 -58.0(5) . . . . ?
S4 Fe3 Fe1 S1 -101.35(10) . . . . ?
C12 Fe3 Fe1 S4 -79.7(3) . . . . ?
C1 Fe3 Fe1 S4 -175.6(3) . . . . ?
C6 Fe3 Fe1 S4 43.3(5) . . . . ?
S1 Fe3 Fe1 S4 101.35(10) . . . . ?
C12 Fe3 S4 C3 -145.8(4) . . . . ?
C1 Fe3 S4 C3 123.0(9) . . . . ?
C6 Fe3 S4 C3 -48.0(4) . . . . ?
S1 Fe3 S4 C3 54.4(3) . . . . ?
Fe1 Fe3 S4 C3 110.1(3) . . . . ?
C12 Fe3 S4 Fe1 104.1(3) . . . . ?
C1 Fe3 S4 Fe1 12.9(9) . . . . ?
C6 Fe3 S4 Fe1 -158.0(3) . . . . ?
S1 Fe3 S4 Fe1 -55.62(7) . . . . ?
C8 Fe1 S4 C3 -124.9(7) . . . . ?
C5 Fe1 S4 C3 147.8(4) . . . . ?
C33 Fe1 S4 C3 53.1(4) . . . . ?
S1 Fe1 S4 C3 -48.3(3) . . . . ?
Fe3 Fe1 S4 C3 -104.4(3) . . . . ?
C8 Fe1 S4 Fe3 -20.6(6) . . . . ?
C5 Fe1 S4 Fe3 -107.8(3) . . . . ?
C33 Fe1 S4 Fe3 157.4(3) . . . . ?
S1 Fe1 S4 Fe3 56.05(7) . . . . ?
C2 Fe4 S3 C16 -6.3(4) . . . . ?
C10 Fe4 S3 C16 -108.2(11) . . . . ?
C7 Fe4 S3 C16 94.3(4) . . . . ?
S2 Fe4 S3 C16 -164.6(3) . . . . ?
Fe2 Fe4 S3 C16 -110.3(3) . . . . ?
C2 Fe4 S3 Fe2 104.0(3) . . . . ?
C10 Fe4 S3 Fe2 2.1(10) . . . . ?
C7 Fe4 S3 Fe2 -155.4(3) . . . . ?
S2 Fe4 S3 Fe2 -54.24(8) . . . . ?
C4 Fe2 S3 C16 1.8(4) . . . . ?
C9 Fe2 S3 C16 99.5(8) . . . . ?
C11 Fe2 S3 C16 -100.1(4) . . . . ?
S2 Fe2 S3 C16 162.3(3) . . . . ?
Fe4 Fe2 S3 C16 107.7(3) . . . . ?
C4 Fe2 S3 Fe4 -105.9(3) . . . . ?
C9 Fe2 S3 Fe4 -8.2(7) . . . . ?
C11 Fe2 S3 Fe4 152.2(3) . . . . ?
S2 Fe2 S3 Fe4 54.61(8) . . . . ?
C4 Fe2 S2 C14 130.6(9) . . . . ?
C9 Fe2 S2 C14 -146.6(4) . . . . ?
C11 Fe2 S2 C14 -47.1(4) . . . . ?
S3 Fe2 S2 C14 54.7(3) . . . . ?
Fe4 Fe2 S2 C14 108.8(3) . . . . ?
C4 Fe2 S2 Fe4 21.8(8) . . . . ?
C9 Fe2 S2 Fe4 104.6(3) . . . . ?
C11 Fe2 S2 Fe4 -155.9(3) . . . . ?
S3 Fe2 S2 Fe4 -54.12(8) . . . . ?
C2 Fe4 S2 C14 -127.5(8) . . . . ?
C10 Fe4 S2 C14 145.1(4) . . . . ?
C7 Fe4 S2 C14 46.5(4) . . . . ?
S3 Fe4 S2 C14 -49.8(3) . . . . ?
Fe2 Fe4 S2 C14 -104.5(3) . . . . ?
C2 Fe4 S2 Fe2 -22.9(7) . . . . ?
C10 Fe4 S2 Fe2 -110.3(3) . . . . ?
C7 Fe4 S2 Fe2 151.1(3) . . . . ?
S3 Fe4 S2 Fe2 54.71(8) . . . . ?
C8 Fe1 S1 C15 -13.1(4) . . . . ?
C5 Fe1 S1 C15 -115.9(9) . . . . ?
C33 Fe1 S1 C15 88.6(4) . . . . ?
S4 Fe1 S1 C15 -165.6(3) . . . . ?
Fe3 Fe1 S1 C15 -109.8(3) . . . . ?
C8 Fe1 S1 Fe3 96.8(3) . . . . ?
C5 Fe1 S1 Fe3 -6.0(9) . . . . ?
C33 Fe1 S1 Fe3 -161.5(3) . . . . ?
S4 Fe1 S1 Fe3 -55.77(8) . . . . ?
C12 Fe3 S1 C15 107.1(8) . . . . ?
C1 Fe3 S1 C15 3.7(5) . . . . ?
C6 Fe3 S1 C15 -98.5(4) . . . . ?
S4 Fe3 S1 C15 165.6(3) . . . . ?
Fe1 Fe3 S1 C15 109.6(3) . . . . ?
C12 Fe3 S1 Fe1 -2.5(8) . . . . ?
C1 Fe3 S1 Fe1 -105.9(3) . . . . ?
C6 Fe3 S1 Fe1 151.9(3) . . . . ?
S4 Fe3 S1 Fe1 56.02(8) . . . . ?
Fe3 S4 C3 Sn2 -168.8(3) . . . . ?
Fe1 S4 C3 Sn2 -94.1(4) . . . . ?
C18 Sn2 C3 S4 -102.1(5) . . . . ?
C17 Sn2 C3 S4 21.8(6) . . . . ?
C16 Sn2 C3 S4 138.4(4) . . . . ?
C10 Fe4 C2 O10 27(100) . . . . ?
C7 Fe4 C2 O10 126(100) . . . . ?
S3 Fe4 C2 O10 -135(100) . . . . ?
S2 Fe4 C2 O10 -60(100) . . . . ?
Fe2 Fe4 C2 O10 -79(100) . . . . ?
C1 Fe3 C12 O11 -100(36) . . . . ?
C6 Fe3 C12 O11 1(36) . . . . ?
S4 Fe3 C12 O11 99(36) . . . . ?
S1 Fe3 C12 O11 156(36) . . . . ?
Fe1 Fe3 C12 O11 154(36) . . . . ?
C4 Fe2 C11 O8 130(11) . . . . ?
C9 Fe2 C11 O8 38(11) . . . . ?
S2 Fe2 C11 O8 -51(11) . . . . ?
S3 Fe2 C11 O8 -134(11) . . . . ?
Fe4 Fe2 C11 O8 -90(11) . . . . ?
C2 Fe4 C10 O2 -25(18) . . . . ?
C7 Fe4 C10 O2 -126(18) . . . . ?
S3 Fe4 C10 O2 77(18) . . . . ?
S2 Fe4 C10 O2 133(18) . . . . ?
Fe2 Fe4 C10 O2 79(18) . . . . ?
C4 Fe2 C9 O3 30(19) . . . . ?
C11 Fe2 C9 O3 131(19) . . . . ?
S2 Fe2 C9 O3 -130(19) . . . . ?
S3 Fe2 C9 O3 -68(19) . . . . ?
Fe4 Fe2 C9 O3 -75(19) . . . . ?
C5 Fe1 C8 O5 123(15) . . . . ?
C33 Fe1 C8 O5 -141(15) . . . . ?
S1 Fe1 C8 O5 -37(15) . . . . ?
S4 Fe1 C8 O5 37(15) . . . . ?
Fe3 Fe1 C8 O5 20(15) . . . . ?
C2 Fe4 C7 O6 73(15) . . . . ?
C10 Fe4 C7 O6 165(15) . . . . ?
S3 Fe4 C7 O6 -22(15) . . . . ?
S2 Fe4 C7 O6 -105(15) . . . . ?
Fe2 Fe4 C7 O6 -60(15) . . . . ?
C12 Fe3 C6 O4 39(9) . . . . ?
C1 Fe3 C6 O4 134(9) . . . . ?
S4 Fe3 C6 O4 -49(9) . . . . ?
S1 Fe3 C6 O4 -130(9) . . . . ?
Fe1 Fe3 C6 O4 -84(9) . . . . ?
C8 Fe1 C5 O1 156(18) . . . . ?
C33 Fe1 C5 O1 55(18) . . . . ?
S1 Fe1 C5 O1 -101(17) . . . . ?
S4 Fe1 C5 O1 -52(18) . . . . ?
Fe3 Fe1 C5 O1 -106(18) . . . . ?
C9 Fe2 C4 O9 25(34) . . . . ?
C11 Fe2 C4 O9 -75(34) . . . . ?
S2 Fe2 C4 O9 107(34) . . . . ?
S3 Fe2 C4 O9 -179(100) . . . . ?
Fe4 Fe2 C4 O9 126(34) . . . . ?
C8 Fe1 C33 O12 -61(14) . . . . ?
C5 Fe1 C33 O12 33(14) . . . . ?
S1 Fe1 C33 O12 -156(14) . . . . ?
S4 Fe1 C33 O12 120(14) . . . . ?
Fe3 Fe1 C33 O12 167(13) . . . . ?
C12 Fe3 C1 O7 -93(14) . . . . ?
C6 Fe3 C1 O7 168(14) . . . . ?
S4 Fe3 C1 O7 -3(15) . . . . ?
S1 Fe3 C1 O7 63(14) . . . . ?
Fe1 Fe3 C1 O7 8(14) . . . . ?
Fe4 S3 C16 Sn2 -150.4(2) . . . . ?
Fe2 S3 C16 Sn2 132.9(3) . . . . ?
C18 Sn2 C16 S3 -163.6(4) . . . . ?
C17 Sn2 C16 S3 70.6(5) . . . . ?
C3 Sn2 C16 S3 -48.1(5) . . . . ?
Fe1 S1 C15 Sn1 -84.2(4) . . . . ?
Fe3 S1 C15 Sn1 -161.3(3) . . . . ?
C19 Sn1 C15 S1 121.4(5) . . . . ?
C13 Sn1 C15 S1 -116.7(5) . . . . ?
C14 Sn1 C15 S1 4.0(5) . . . . ?
Fe2 S2 C14 Sn1 90.2(4) . . . . ?
Fe4 S2 C14 Sn1 165.0(2) . . . . ?
C19 Sn1 C14 S2 122.6(4) . . . . ?
C13 Sn1 C14 S2 0.0(5) . . . . ?
C15 Sn1 C14 S2 -121.6(4) . . . . ?
